data_7717839
loop_
_publ_author_name
'Rohilla, Jyoti'
'Thakur, Sahil'
'Sharma, Sahil'
'Singh, Raghubir'
'Kaur, Varinder'

_publ_section_title
;
 Pd@BTL--Cd core--shell nanoparticles as plasmonic photocatalysts for the
 reductive amination of furfural in water
;
_journal_name_full 'Dalton Transactions'
_journal_paper_doi 10.1039/D4DT03058C
_journal_year 2025
_chemical_formula_moiety '3(Cl), C27 H39 N4 O3'
_chemical_formula_sum 'C27 H39 Cl3 N4 O3'
_chemical_formula_weight 573.97
_space_group_crystal_system monoclinic
_space_group_IT_number 14
_space_group_name_Hall '-P 2yn'
_space_group_name_H-M_alt 'P 1 21/n 1'
_atom_sites_solution_hydrogens geom
_atom_sites_solution_primary dual
_audit_creation_date 2024-02-01
_audit_creation_method
;
Olex2 1.5
(compiled 2023.08.24 svn.re1ec1418 for OlexSys, GUI svn.r6817)
;
_audit_update_record
;
2024-02-26 deposited with the CCDC.	2025-01-07 downloaded from the CCDC.
;
_cell_angle_alpha 90
_cell_angle_beta 97.579(12)
_cell_angle_gamma 90
_cell_formula_units_Z 4
_cell_length_a 10.0304(10)
_cell_length_b 19.479(3)
_cell_length_c 17.5363(18)
_cell_measurement_reflns_used 6208
_cell_measurement_temperature 293(2)
_cell_measurement_theta_max 25.2490
_cell_measurement_theta_min 3.2550
_cell_volume 3396.3(7)
_computing_cell_refinement 'CrysAlisPro 1.171.39.31d (Rigaku OD, 2017)'
_computing_data_collection 'CrysAlisPro 1.171.39.31d (Rigaku OD, 2017)'
_computing_data_reduction 'CrysAlisPro 1.171.39.31d (Rigaku OD, 2017)'
_computing_molecular_graphics 'Olex2 1.5 (Dolomanov et al., 2009)'
_computing_publication_material 'Olex2 1.5 (Dolomanov et al., 2009)'
_computing_structure_refinement 'SHELXL 2018/3 (Sheldrick, 2015)'
_computing_structure_solution 'SHELXT 2018/2 (Sheldrick, 2018)'
_diffrn_ambient_temperature 293(2)
_diffrn_detector 'CCD plate'
_diffrn_detector_type HyPix3000
_diffrn_measured_fraction_theta_full 0.990
_diffrn_measured_fraction_theta_max 0.808
_diffrn_measurement_details
;
List of Runs (angles in degrees, time in seconds):

  # Type    Start    End  Width  t~exp~   \w     \q     \k     \f   Frames
#--------------------------------------------------------------------------
  1  \w    -59.00 -33.00   0.50   28.99    --   -9.79 -45.00 -38.00   52
  2  \w     19.00  50.00   0.50   28.99    --   -9.79  45.00 110.00   62
  3  \w     15.00  56.00   0.50   28.99    --   10.07  45.00 110.00   82
  4  \w    -52.00  -4.00   0.50   28.99    --   10.07 -45.00 -38.00   96
  5  \w    -58.00 -33.00   0.50   28.99    --   -9.79 125.00-150.00   50
  6  \w    -74.00  15.00   0.50   28.99    --   -9.79 -77.00 120.00  178
  7  \w      1.00  54.00   0.50   28.99    --   -9.79  38.00-120.00  106
  8  \w     13.00  38.00   0.50   28.99    --   10.07  38.00-150.00   50
  9  \w    -45.00  25.00   0.50   28.99    --   10.07 -57.00-180.00  140
 10  \w      3.00  55.00   0.50   28.99    --   10.07-125.00  60.00  104
;
_diffrn_measurement_device 'four-circle diffractometer'
_diffrn_measurement_device_type 'SuperNova, Single source at offset/far, HyPix3000'
_diffrn_measurement_method '\w scans'
_diffrn_orient_matrix_type 'CrysAlisPro convention (1999,Acta A55,543-557)'
_diffrn_orient_matrix_UB_11 0.0630467000
_diffrn_orient_matrix_UB_12 0.0172117000
_diffrn_orient_matrix_UB_13 0.0063283000
_diffrn_orient_matrix_UB_21 -0.0140300000
_diffrn_orient_matrix_UB_22 0.0107316000
_diffrn_orient_matrix_UB_23 0.0367407000
_diffrn_orient_matrix_UB_31 0.0302228000
_diffrn_orient_matrix_UB_32 -0.0302710000
_diffrn_orient_matrix_UB_33 0.0165629000
_diffrn_radiation_monochromator mirror
_diffrn_radiation_probe x-ray
_diffrn_radiation_type 'Mo K\a'
_diffrn_radiation_wavelength 0.71073
_diffrn_reflns_av_R_equivalents 0.1827
_diffrn_reflns_av_unetI/netI 0.1471
_diffrn_reflns_Laue_measured_fraction_full 0.990
_diffrn_reflns_Laue_measured_fraction_max 0.808
_diffrn_reflns_limit_h_max 12
_diffrn_reflns_limit_h_min -12
_diffrn_reflns_limit_k_max 23
_diffrn_reflns_limit_k_min -24
_diffrn_reflns_limit_l_max 20
_diffrn_reflns_limit_l_min -22
_diffrn_reflns_number 25032
_diffrn_reflns_point_group_measured_fraction_full 0.990
_diffrn_reflns_point_group_measured_fraction_max 0.808
_diffrn_reflns_theta_full 25.242
_diffrn_reflns_theta_max 28.736
_diffrn_reflns_theta_min 3.141
_diffrn_source 'micro-focus sealed X-ray tube'
_diffrn_source_type 'SuperNova (Mo) X-ray Source'
_exptl_absorpt_coefficient_mu 0.300
_exptl_absorpt_correction_T_max 1.00000
_exptl_absorpt_correction_T_min 0.43596
_exptl_absorpt_correction_type multi-scan
_exptl_absorpt_process_details
;
CrysAlisPro 1.171.39.31d (Rigaku Oxford Diffraction, 2017)
Empirical absorption correction using spherical harmonics,
 implemented in SCALE3 ABSPACK scaling algorithm.
;
_exptl_crystal_colour colourless
_exptl_crystal_colour_primary colourless
_exptl_crystal_density_diffrn 1.123
_exptl_crystal_description block
_exptl_crystal_F_000 1216
_exptl_crystal_size_max 0.8
_exptl_crystal_size_mid 0.6
_exptl_crystal_size_min 0.2
_exptl_transmission_factor_max 0.942
_exptl_transmission_factor_min 0.795
_refine_diff_density_max 0.494
_refine_diff_density_min -0.422
_refine_diff_density_rms 0.085
_refine_ls_extinction_method none
_refine_ls_goodness_of_fit_ref 0.904
_refine_ls_hydrogen_treatment constr
_refine_ls_matrix_type full
_refine_ls_number_parameters 337
_refine_ls_number_reflns 7133
_refine_ls_number_restraints 0
_refine_ls_restrained_S_all 0.904
_refine_ls_R_factor_all 0.1874
_refine_ls_R_factor_gt 0.0925
_refine_ls_shift/su_max 0.000
_refine_ls_shift/su_mean 0.000
_refine_ls_structure_factor_coef Fsqd
_refine_ls_weighting_details 'w=1/[\s^2^(Fo^2^)+(0.1995P)^2^] where P=(Fo^2^+2Fc^2^)/3'
_refine_ls_weighting_scheme calc
_refine_ls_wR_factor_gt 0.2654
_refine_ls_wR_factor_ref 0.3455
_reflns_Friedel_coverage 0.000
_reflns_number_gt 2674
_reflns_number_total 7133
_reflns_threshold_expression 'I > 2\s(I)'
_cod_data_source_file d4dt03058c2.cif
_cod_data_source_block vk-rts1
_cod_database_code 7717839
_shelx_shelxl_version_number 2018/3
_chemical_oxdiff_formula 'C H N O Sn'
_shelx_space_group_comment
;
The symmetry employed for this shelxl refinement is uniquely defined
by the following loop, which should always be used as a source of
symmetry information in preference to the above space-group names.
They are only intended as comments.
;
_shelx_estimated_absorpt_t_max 0.942
_shelx_estimated_absorpt_t_min 0.795
_olex2_refinement_description
;
1. Fixed Uiso
 At 1.2 times of:
  All C(H) groups, All C(H,H) groups, All N(H,H) groups
 At 1.5 times of:
  All O(H) groups
2.a Secondary CH2 refined with riding coordinates:
 N1(H1A,H1B), N2(H2A,H2B), N3(H3A,H3B), C10(H10A,H10B), C27(H27A,H27B), C7(H7A,
 H7B), C20(H20A,H20B), C9(H9A,H9B), C11(H11A,H11B), C8(H8A,H8B), C19(H19A,H19B),
  C21(H21A,H21B)
2.b Aromatic/amide H refined with riding coordinates:
 C3(H3C), C4(H4), C1(H1C), C25(H25), C15(H15), C18(H18), C24(H24), C26(H26),
 C16(H16), C00Z(H00Z), C17(H17), C2(H2C)
2.c Idealised tetrahedral OH refined as rotating group:
 O1(H1), O2(H2), O3(H3)
;
_smtbx_masks_void_probe_radius 1.2
_smtbx_masks_void_truncation_radius 1.2
_olex2_submission_special_instructions 'No special instructions were received'
_oxdiff_exptl_absorpt_empirical_details
;
Empirical correction (ABSPACK) includes:
- Absorption correction using spherical harmonics
- Frame scaling
;
_oxdiff_exptl_absorpt_empirical_full_max 3.383
_oxdiff_exptl_absorpt_empirical_full_min 0.520

loop_
_space_group_symop_operation_xyz
'x, y, z'
'-x+1/2, y+1/2, -z+1/2'
'-x, -y, -z'
'x-1/2, -y-1/2, z-1/2'

loop_
_atom_site_label
_atom_site_type_symbol
_atom_site_fract_x
_atom_site_fract_y
_atom_site_fract_z
_atom_site_U_iso_or_equiv
_atom_site_adp_type
_atom_site_occupancy
_atom_site_site_symmetry_order
_atom_site_calc_flag
_atom_site_refinement_flags_posn
_atom_site_refinement_flags_adp
_atom_site_refinement_flags_occupancy
_atom_site_disorder_assembly
_atom_site_disorder_group
Cl2 Cl 0.59692(12) 0.36122(7) 0.22095(8) 0.0739(5) Uani 1 1 d . . . . .
Cl3 Cl -0.13553(13) 0.63646(8) 0.16120(10) 0.0912(6) Uani 1 1 d . . . . .
Cl1 Cl 1.23118(16) 0.48184(8) 0.57428(9) 0.1005(6) Uani 1 1 d . . . . .
O1 O 1.0299(3) 0.3893(2) 0.4641(2) 0.0894(12) Uani 1 1 d . . . . .
H1 H 1.093918 0.409131 0.488432 0.134 Uiso 1 1 calc R U . . .
O2 O 0.0839(3) 0.1768(2) 0.2190(2) 0.0871(12) Uani 1 1 d . . . . .
H2 H 0.003931 0.167134 0.216928 0.131 Uiso 1 1 calc R U . . .
O3 O 0.1459(4) 0.5702(2) 0.1908(3) 0.0928(12) Uani 1 1 d . . . . .
H3 H 0.066400 0.558969 0.186511 0.139 Uiso 1 1 calc R U . . .
N1 N 0.7677(4) 0.3499(2) 0.3840(2) 0.0729(12) Uani 1 1 d . . . . .
H1A H 0.704433 0.358467 0.344578 0.087 Uiso 1 1 calc R U . . .
H1B H 0.800442 0.390166 0.401782 0.087 Uiso 1 1 calc R U . . .
N2 N 0.4129(4) 0.2422(2) 0.2719(2) 0.0720(12) Uani 1 1 d . . . . .
H2A H 0.480754 0.215354 0.291470 0.086 Uiso 1 1 calc R U . . .
H2B H 0.447373 0.282754 0.261789 0.086 Uiso 1 1 calc R U . . .
N4 N 0.4643(4) 0.3434(3) 0.3995(2) 0.0705(12) Uani 1 1 d . . . . .
N3 N 0.3710(4) 0.4533(2) 0.2759(3) 0.0738(13) Uani 1 1 d . . . . .
H3A H 0.419584 0.418393 0.261902 0.089 Uiso 1 1 calc R U . . .
H3B H 0.284587 0.442348 0.263984 0.089 Uiso 1 1 calc R U . . .
C14 C 0.0982(5) 0.2318(3) 0.1723(3) 0.0650(14) Uani 1 1 d . . . . .
C6 C 0.9737(5) 0.2785(3) 0.4187(3) 0.0699(15) Uani 1 1 d . . . . .
C13 C 0.2299(5) 0.2502(3) 0.1599(3) 0.0683(14) Uani 1 1 d . . . . .
C5 C 1.0444(5) 0.3205(3) 0.4744(3) 0.0761(16) Uani 1 1 d . . . . .
C10 C 0.3996(5) 0.2755(3) 0.4069(3) 0.0794(17) Uani 1 1 d . . . . .
H10A H 0.338904 0.278480 0.445512 0.095 Uiso 1 1 calc R U . . .
H10B H 0.468197 0.241802 0.424135 0.095 Uiso 1 1 calc R U . . .
C22 C 0.3315(5) 0.5136(3) 0.1491(4) 0.0772(16) Uani 1 1 d . . . . .
C27 C 0.3485(5) 0.2111(3) 0.1973(3) 0.0695(14) Uani 1 1 d . . . . .
H27A H 0.415083 0.208523 0.161940 0.083 Uiso 1 1 calc R U . . .
H27B H 0.320609 0.164558 0.207010 0.083 Uiso 1 1 calc R U . . .
C3 C 1.1356(5) 0.2213(4) 0.5422(4) 0.0877(19) Uani 1 1 d . . . . .
H3C H 1.188818 0.202426 0.584426 0.105 Uiso 1 1 calc R U . . .
C4 C 1.1247(5) 0.2907(4) 0.5363(3) 0.0782(16) Uani 1 1 d . . . . .
H4 H 1.171232 0.318403 0.573970 0.094 Uiso 1 1 calc R U . . .
C7 C 0.8793(5) 0.3102(3) 0.3546(3) 0.0800(16) Uani 1 1 d . . . . .
H7A H 0.840522 0.274232 0.320337 0.096 Uiso 1 1 calc R U . . .
H7B H 0.929504 0.340686 0.325222 0.096 Uiso 1 1 calc R U . . .
C1 C 0.9857(5) 0.2084(3) 0.4254(4) 0.0912(19) Uani 1 1 d . . . . .
H1C H 0.937698 0.180307 0.388674 0.109 Uiso 1 1 calc R U . . .
C25 C 0.2024(6) 0.5150(3) -0.0018(4) 0.0877(17) Uani 1 1 d . . . . .
H25 H 0.160580 0.516595 -0.052342 0.105 Uiso 1 1 calc R U . . .
C20 C 0.4007(5) 0.4624(3) 0.3613(3) 0.0844(18) Uani 1 1 d . . . . .
H20A H 0.348909 0.500760 0.377005 0.101 Uiso 1 1 calc R U . . .
H20B H 0.495298 0.473018 0.374987 0.101 Uiso 1 1 calc R U . . .
C15 C -0.0111(5) 0.2681(3) 0.1374(3) 0.0822(17) Uani 1 1 d . . . . .
H15 H -0.097536 0.256025 0.146140 0.099 Uiso 1 1 calc R U . . .
C23 C 0.2042(5) 0.5432(3) 0.1305(4) 0.0779(16) Uani 1 1 d . . . . .
C9 C 0.5796(5) 0.3520(3) 0.4604(3) 0.0804(17) Uani 1 1 d . . . . .
H9A H 0.553341 0.336085 0.508703 0.096 Uiso 1 1 calc R U . . .
H9B H 0.600258 0.400489 0.465981 0.096 Uiso 1 1 calc R U . . .
C18 C 0.2447(6) 0.3048(3) 0.1123(4) 0.0876(18) Uani 1 1 d . . . . .
H18 H 0.330821 0.317394 0.103483 0.105 Uiso 1 1 calc R U . . .
C24 C 0.1408(6) 0.5437(3) 0.0563(4) 0.0812(17) Uani 1 1 d . . . . .
H24 H 0.056074 0.563420 0.045136 0.097 Uiso 1 1 calc R U . . .
C11 C 0.3215(5) 0.2520(3) 0.3311(3) 0.0827(17) Uani 1 1 d . . . . .
H11A H 0.276057 0.209077 0.338867 0.099 Uiso 1 1 calc R U . . .
H11B H 0.253796 0.285911 0.313246 0.099 Uiso 1 1 calc R U . . .
C26 C 0.3284(6) 0.4832(3) 0.0154(4) 0.0949(19) Uani 1 1 d . . . . .
H26 H 0.368523 0.461751 -0.023157 0.114 Uiso 1 1 calc R U . . .
C8 C 0.7029(5) 0.3150(3) 0.4465(3) 0.0817(17) Uani 1 1 d . . . . .
H8A H 0.680423 0.268077 0.431433 0.098 Uiso 1 1 calc R U . . .
H8B H 0.765700 0.313857 0.493509 0.098 Uiso 1 1 calc R U . . .
C16 C 0.0080(6) 0.3222(3) 0.0898(4) 0.095(2) Uani 1 1 d . . . . .
H16 H -0.066381 0.345915 0.065708 0.114 Uiso 1 1 calc R U . . .
C00Z C 0.3918(5) 0.4842(3) 0.0897(5) 0.0882(19) Uani 1 1 d . . . . .
H00Z H 0.476948 0.464897 0.100631 0.106 Uiso 1 1 calc R U . . .
C19 C 0.3666(5) 0.3985(4) 0.4035(3) 0.0891(19) Uani 1 1 d . . . . .
H19A H 0.362792 0.409839 0.457065 0.107 Uiso 1 1 calc R U . . .
H19B H 0.278298 0.382362 0.381655 0.107 Uiso 1 1 calc R U . . .
C17 C 0.1352(6) 0.3420(3) 0.0768(4) 0.097(2) Uani 1 1 d . . . . .
H17 H 0.147484 0.379170 0.045161 0.117 Uiso 1 1 calc R U . . .
C21 C 0.4001(5) 0.5155(3) 0.2312(4) 0.0880(18) Uani 1 1 d . . . . .
H21A H 0.496471 0.519236 0.231079 0.106 Uiso 1 1 calc R U . . .
H21B H 0.370435 0.555958 0.256528 0.106 Uiso 1 1 calc R U . . .
C2 C 1.0704(5) 0.1784(3) 0.4878(5) 0.100(2) Uani 1 1 d . . . . .
H2C H 1.081346 0.131073 0.491498 0.119 Uiso 1 1 calc R U . . .

loop_
_atom_site_aniso_label
_atom_site_aniso_U_11
_atom_site_aniso_U_22
_atom_site_aniso_U_33
_atom_site_aniso_U_23
_atom_site_aniso_U_13
_atom_site_aniso_U_12
Cl2 0.0604(7) 0.0875(11) 0.0692(9) -0.0006(7) -0.0086(6) 0.0053(6)
Cl3 0.0600(8) 0.1015(13) 0.1070(12) -0.0041(9) -0.0084(7) 0.0063(7)
Cl1 0.1076(12) 0.0845(12) 0.1016(12) -0.0139(9) -0.0151(9) 0.0094(9)
O1 0.072(2) 0.070(3) 0.116(3) -0.003(2) -0.025(2) 0.002(2)
O2 0.063(2) 0.090(3) 0.102(3) 0.030(2) -0.011(2) -0.011(2)
O3 0.074(2) 0.090(3) 0.108(3) -0.016(3) -0.012(2) 0.006(2)
N1 0.056(2) 0.083(3) 0.074(3) 0.001(2) -0.015(2) 0.008(2)
N2 0.046(2) 0.083(3) 0.083(3) 0.006(2) -0.009(2) -0.002(2)
N4 0.048(2) 0.091(3) 0.068(3) -0.002(2) -0.0111(19) 0.015(2)
N3 0.061(2) 0.062(3) 0.092(3) -0.008(3) -0.014(2) 0.010(2)
C14 0.063(3) 0.064(3) 0.062(3) 0.005(3) -0.012(2) -0.005(3)
C6 0.050(3) 0.071(4) 0.083(4) 0.009(3) -0.012(2) 0.002(3)
C13 0.062(3) 0.075(4) 0.062(3) 0.006(3) -0.014(2) -0.007(3)
C5 0.052(3) 0.080(4) 0.092(4) 0.008(3) -0.006(3) 0.006(3)
C10 0.051(3) 0.111(5) 0.074(4) 0.005(3) -0.002(2) 0.008(3)
C22 0.058(3) 0.056(3) 0.111(5) 0.010(3) -0.017(3) -0.007(3)
C27 0.056(3) 0.079(4) 0.070(3) 0.007(3) -0.005(2) -0.005(3)
C3 0.046(3) 0.100(5) 0.111(5) 0.045(4) -0.011(3) -0.003(3)
C4 0.051(3) 0.098(5) 0.081(4) 0.010(4) -0.008(3) 0.000(3)
C7 0.069(3) 0.089(4) 0.076(4) 0.006(3) -0.011(3) 0.011(3)
C1 0.060(3) 0.078(4) 0.129(5) 0.003(4) -0.013(3) -0.003(3)
C25 0.074(4) 0.081(4) 0.104(5) 0.013(4) 0.000(4) -0.012(3)
C20 0.077(4) 0.086(4) 0.085(4) -0.031(4) -0.013(3) 0.029(3)
C15 0.060(3) 0.092(4) 0.087(4) 0.007(4) -0.018(3) -0.003(3)
C23 0.059(3) 0.063(4) 0.108(5) -0.002(3) -0.005(3) -0.007(3)
C9 0.060(3) 0.113(5) 0.064(3) 0.005(3) -0.009(2) 0.003(3)
C18 0.071(3) 0.099(5) 0.087(4) 0.028(4) -0.014(3) -0.014(3)
C24 0.062(3) 0.067(4) 0.106(5) 0.017(4) -0.018(3) -0.004(3)
C11 0.055(3) 0.105(5) 0.083(4) -0.001(3) -0.009(3) -0.005(3)
C26 0.073(4) 0.101(5) 0.112(5) 0.007(4) 0.014(4) -0.009(4)
C8 0.057(3) 0.099(5) 0.082(4) 0.015(3) -0.018(3) 0.003(3)
C16 0.078(4) 0.096(5) 0.101(5) 0.029(4) -0.028(3) -0.011(3)
C00Z 0.055(3) 0.074(4) 0.133(6) 0.000(4) 0.001(4) -0.002(3)
C19 0.066(3) 0.131(6) 0.067(4) 0.000(4) -0.004(3) 0.019(4)
C17 0.088(4) 0.091(5) 0.105(5) 0.043(4) -0.013(4) -0.020(4)
C21 0.066(3) 0.070(4) 0.119(5) -0.007(4) -0.021(3) 0.003(3)
C2 0.057(3) 0.074(4) 0.159(6) 0.037(4) -0.017(4) -0.005(3)

loop_
_atom_type_symbol
_atom_type_description
_atom_type_scat_dispersion_real
_atom_type_scat_dispersion_imag
_atom_type_scat_source
C C 0.0033 0.0016 'International Tables Vol C Tables 4.2.6.8 and 6.1.1.4'
H H 0.0000 0.0000 'International Tables Vol C Tables 4.2.6.8 and 6.1.1.4'
Cl Cl 0.1484 0.1585 'International Tables Vol C Tables 4.2.6.8 and 6.1.1.4'
N N 0.0061 0.0033 'International Tables Vol C Tables 4.2.6.8 and 6.1.1.4'
O O 0.0106 0.0060 'International Tables Vol C Tables 4.2.6.8 and 6.1.1.4'

loop_
_geom_angle_atom_site_label_1
_geom_angle_atom_site_label_2
_geom_angle_atom_site_label_3
_geom_angle
_geom_angle_site_symmetry_1
_geom_angle_site_symmetry_3
_geom_angle_publ_flag
C5 O1 H1 109.5 . . ?
C14 O2 H2 109.5 . . ?
C23 O3 H3 109.5 . . ?
H1A N1 H1B 107.5 . . ?
C7 N1 H1A 108.4 . . ?
C7 N1 H1B 108.4 . . ?
C7 N1 C8 115.3(4) . . ?
C8 N1 H1A 108.4 . . ?
C8 N1 H1B 108.4 . . ?
H2A N2 H2B 107.5 . . ?
C27 N2 H2A 108.5 . . ?
C27 N2 H2B 108.5 . . ?
C11 N2 H2A 108.5 . . ?
C11 N2 H2B 108.5 . . ?
C11 N2 C27 115.2(4) . . ?
C9 N4 C10 110.2(4) . . ?
C19 N4 C10 110.2(4) . . ?
C19 N4 C9 110.4(4) . . ?
H3A N3 H3B 107.7 . . ?
C20 N3 H3A 108.8 . . ?
C20 N3 H3B 108.8 . . ?
C21 N3 H3A 108.8 . . ?
C21 N3 H3B 108.8 . . ?
C21 N3 C20 113.7(4) . . ?
O2 C14 C13 117.7(4) . . ?
O2 C14 C15 121.8(5) . . ?
C15 C14 C13 120.5(5) . . ?
C5 C6 C7 119.7(5) . . ?
C1 C6 C5 119.5(5) . . ?
C1 C6 C7 120.8(5) . . ?
C14 C13 C27 120.8(5) . . ?
C18 C13 C14 118.0(5) . . ?
C18 C13 C27 121.3(5) . . ?
O1 C5 C6 116.7(5) . . ?
O1 C5 C4 123.8(5) . . ?
C4 C5 C6 119.4(6) . . ?
N4 C10 H10A 109.2 . . ?
N4 C10 H10B 109.2 . . ?
N4 C10 C11 111.8(5) . . ?
H10A C10 H10B 107.9 . . ?
C11 C10 H10A 109.2 . . ?
C11 C10 H10B 109.2 . . ?
C23 C22 C21 119.8(6) . . ?
C00Z C22 C23 117.9(6) . . ?
C00Z C22 C21 122.3(5) . . ?
N2 C27 H27A 108.8 . . ?
N2 C27 H27B 108.8 . . ?
C13 C27 N2 113.7(4) . . ?
C13 C27 H27A 108.8 . . ?
C13 C27 H27B 108.8 . . ?
H27A C27 H27B 107.7 . . ?
C4 C3 H3C 119.1 . . ?
C4 C3 C2 121.9(5) . . ?
C2 C3 H3C 119.1 . . ?
C5 C4 H4 119.8 . . ?
C3 C4 C5 120.5(6) . . ?
C3 C4 H4 119.8 . . ?
N1 C7 H7A 109.2 . . ?
N1 C7 H7B 109.2 . . ?
C6 C7 N1 112.3(4) . . ?
C6 C7 H7A 109.2 . . ?
C6 C7 H7B 109.2 . . ?
H7A C7 H7B 107.9 . . ?
C6 C1 H1C 119.6 . . ?
C6 C1 C2 120.8(6) . . ?
C2 C1 H1C 119.6 . . ?
C24 C25 H25 120.0 . . ?
C24 C25 C26 120.0(6) . . ?
C26 C25 H25 120.0 . . ?
N3 C20 H20A 109.4 . . ?
N3 C20 H20B 109.4 . . ?
N3 C20 C19 111.3(5) . . ?
H20A C20 H20B 108.0 . . ?
C19 C20 H20A 109.4 . . ?
C19 C20 H20B 109.4 . . ?
C14 C15 H15 120.1 . . ?
C16 C15 C14 119.8(5) . . ?
C16 C15 H15 120.1 . . ?
O3 C23 C22 116.5(6) . . ?
C24 C23 O3 122.3(5) . . ?
C24 C23 C22 121.2(6) . . ?
N4 C9 H9A 108.6 . . ?
N4 C9 H9B 108.6 . . ?
N4 C9 C8 114.7(5) . . ?
H9A C9 H9B 107.6 . . ?
C8 C9 H9A 108.6 . . ?
C8 C9 H9B 108.6 . . ?
C13 C18 H18 118.9 . . ?
C13 C18 C17 122.2(5) . . ?
C17 C18 H18 118.9 . . ?
C25 C24 H24 119.9 . . ?
C23 C24 C25 120.1(6) . . ?
C23 C24 H24 119.9 . . ?
N2 C11 C10 110.8(4) . . ?
N2 C11 H11A 109.5 . . ?
N2 C11 H11B 109.5 . . ?
C10 C11 H11A 109.5 . . ?
C10 C11 H11B 109.5 . . ?
H11A C11 H11B 108.1 . . ?
C25 C26 H26 120.4 . . ?
C00Z C26 C25 119.3(7) . . ?
C00Z C26 H26 120.4 . . ?
N1 C8 H8A 109.5 . . ?
N1 C8 H8B 109.5 . . ?
C9 C8 N1 110.5(5) . . ?
C9 C8 H8A 109.5 . . ?
C9 C8 H8B 109.5 . . ?
H8A C8 H8B 108.1 . . ?
C15 C16 H16 119.3 . . ?
C15 C16 C17 121.4(5) . . ?
C17 C16 H16 119.3 . . ?
C22 C00Z H00Z 119.2 . . ?
C26 C00Z C22 121.5(5) . . ?
C26 C00Z H00Z 119.2 . . ?
N4 C19 C20 112.6(5) . . ?
N4 C19 H19A 109.1 . . ?
N4 C19 H19B 109.1 . . ?
C20 C19 H19A 109.1 . . ?
C20 C19 H19B 109.1 . . ?
H19A C19 H19B 107.8 . . ?
C18 C17 H17 120.9 . . ?
C16 C17 C18 118.2(5) . . ?
C16 C17 H17 120.9 . . ?
N3 C21 C22 112.6(4) . . ?
N3 C21 H21A 109.1 . . ?
N3 C21 H21B 109.1 . . ?
C22 C21 H21A 109.1 . . ?
C22 C21 H21B 109.1 . . ?
H21A C21 H21B 107.8 . . ?
C3 C2 C1 117.9(6) . . ?
C3 C2 H2C 121.0 . . ?
C1 C2 H2C 121.0 . . ?

loop_
_geom_bond_atom_site_label_1
_geom_bond_atom_site_label_2
_geom_bond_distance
_geom_bond_site_symmetry_2
_geom_bond_publ_flag
O1 H1 0.8200 . ?
O1 C5 1.358(7) . ?
O2 H2 0.8200 . ?
O2 C14 1.367(6) . ?
O3 H3 0.8200 . ?
O3 C23 1.379(7) . ?
N1 H1A 0.8900 . ?
N1 H1B 0.8900 . ?
N1 C7 1.506(6) . ?
N1 C8 1.508(7) . ?
N2 H2A 0.8900 . ?
N2 H2B 0.8900 . ?
N2 C27 1.508(6) . ?
N2 C11 1.484(7) . ?
N4 C10 1.487(7) . ?
N4 C9 1.476(6) . ?
N4 C19 1.461(7) . ?
N3 H3A 0.8900 . ?
N3 H3B 0.8900 . ?
N3 C20 1.498(7) . ?
N3 C21 1.492(7) . ?
C14 C13 1.412(7) . ?
C14 C15 1.378(7) . ?
C6 C5 1.394(7) . ?
C6 C7 1.504(7) . ?
C6 C1 1.374(8) . ?
C13 C27 1.490(7) . ?
C13 C18 1.373(7) . ?
C5 C4 1.391(7) . ?
C10 H10A 0.9700 . ?
C10 H10B 0.9700 . ?
C10 C11 1.523(7) . ?
C22 C23 1.399(7) . ?
C22 C00Z 1.395(8) . ?
C22 C21 1.513(8) . ?
C27 H27A 0.9700 . ?
C27 H27B 0.9700 . ?
C3 H3C 0.9300 . ?
C3 C4 1.358(8) . ?
C3 C2 1.368(9) . ?
C4 H4 0.9300 . ?
C7 H7A 0.9700 . ?
C7 H7B 0.9700 . ?
C1 H1C 0.9300 . ?
C1 C2 1.419(8) . ?
C25 H25 0.9300 . ?
C25 C24 1.378(8) . ?
C25 C26 1.403(8) . ?
C20 H20A 0.9700 . ?
C20 H20B 0.9700 . ?
C20 C19 1.511(9) . ?
C15 H15 0.9300 . ?
C15 C16 1.374(8) . ?
C23 C24 1.372(8) . ?
C9 H9A 0.9700 . ?
C9 H9B 0.9700 . ?
C9 C8 1.478(7) . ?
C18 H18 0.9300 . ?
C18 C17 1.392(8) . ?
C24 H24 0.9300 . ?
C11 H11A 0.9700 . ?
C11 H11B 0.9700 . ?
C26 H26 0.9300 . ?
C26 C00Z 1.372(9) . ?
C8 H8A 0.9700 . ?
C8 H8B 0.9700 . ?
C16 H16 0.9300 . ?
C16 C17 1.381(8) . ?
C00Z H00Z 0.9300 . ?
C19 H19A 0.9700 . ?
C19 H19B 0.9700 . ?
C17 H17 0.9300 . ?
C21 H21A 0.9700 . ?
C21 H21B 0.9700 . ?
C2 H2C 0.9300 . ?

loop_
_geom_torsion_atom_site_label_1
_geom_torsion_atom_site_label_2
_geom_torsion_atom_site_label_3
_geom_torsion_atom_site_label_4
_geom_torsion
_geom_torsion_site_symmetry_1
_geom_torsion_site_symmetry_2
_geom_torsion_site_symmetry_3
_geom_torsion_site_symmetry_4
_geom_torsion_publ_flag
O1 C5 C4 C3 -179.2(5) . . . . ?
O2 C14 C13 C27 -0.5(7) . . . . ?
O2 C14 C13 C18 179.2(5) . . . . ?
O2 C14 C15 C16 -178.7(5) . . . . ?
O3 C23 C24 C25 -178.9(5) . . . . ?
N4 C10 C11 N2 62.8(6) . . . . ?
N4 C9 C8 N1 72.9(6) . . . . ?
N3 C20 C19 N4 74.5(5) . . . . ?
C14 C13 C27 N2 -94.7(6) . . . . ?
C14 C13 C18 C17 0.2(9) . . . . ?
C14 C15 C16 C17 -1.1(10) . . . . ?
C6 C5 C4 C3 0.8(8) . . . . ?
C6 C1 C2 C3 2.4(9) . . . . ?
C13 C14 C15 C16 0.6(8) . . . . ?
C13 C18 C17 C16 -0.7(10) . . . . ?
C5 C6 C7 N1 -60.5(6) . . . . ?
C5 C6 C1 C2 -0.8(8) . . . . ?
C10 N4 C9 C8 77.9(6) . . . . ?
C10 N4 C19 C20 -153.2(4) . . . . ?
C22 C23 C24 C25 -0.2(8) . . . . ?
C27 N2 C11 C10 173.3(4) . . . . ?
C27 C13 C18 C17 179.9(6) . . . . ?
C4 C3 C2 C1 -2.4(9) . . . . ?
C7 N1 C8 C9 -169.3(4) . . . . ?
C7 C6 C5 O1 -4.3(7) . . . . ?
C7 C6 C5 C4 175.7(5) . . . . ?
C7 C6 C1 C2 -177.3(6) . . . . ?
C1 C6 C5 O1 179.2(5) . . . . ?
C1 C6 C5 C4 -0.8(8) . . . . ?
C1 C6 C7 N1 116.0(6) . . . . ?
C25 C26 C00Z C22 2.7(9) . . . . ?
C20 N3 C21 C22 -162.4(5) . . . . ?
C15 C14 C13 C27 -179.8(5) . . . . ?
C15 C14 C13 C18 -0.1(8) . . . . ?
C15 C16 C17 C18 1.2(11) . . . . ?
C23 C22 C00Z C26 -0.9(8) . . . . ?
C23 C22 C21 N3 92.0(6) . . . . ?
C9 N4 C10 C11 -156.8(4) . . . . ?
C9 N4 C19 C20 84.8(5) . . . . ?
C18 C13 C27 N2 85.6(6) . . . . ?
C24 C25 C26 C00Z -3.2(9) . . . . ?
C11 N2 C27 C13 56.3(6) . . . . ?
C26 C25 C24 C23 2.0(8) . . . . ?
C8 N1 C7 C6 -44.1(6) . . . . ?
C00Z C22 C23 O3 178.4(5) . . . . ?
C00Z C22 C23 C24 -0.4(8) . . . . ?
C00Z C22 C21 N3 -89.1(6) . . . . ?
C19 N4 C10 C11 81.0(5) . . . . ?
C19 N4 C9 C8 -160.1(5) . . . . ?
C21 N3 C20 C19 178.8(4) . . . . ?
C21 C22 C23 O3 -2.7(8) . . . . ?
C21 C22 C23 C24 178.5(5) . . . . ?
C21 C22 C00Z C26 -179.7(5) . . . . ?
C2 C3 C4 C5 0.8(9) . . . . ?

loop_
_smtbx_masks_void_nr
_smtbx_masks_void_average_x
_smtbx_masks_void_average_y
_smtbx_masks_void_average_z
_smtbx_masks_void_volume
_smtbx_masks_void_count_electrons
_smtbx_masks_void_content
1 0.057 0.479 0.710 132.7 33.1 ?
2 -0.057 0.521 0.290 132.7 33.3 ?
3 0.443 -0.021 0.790 132.7 33.1 ?
4 0.557 0.021 0.210 132.7 33.3 ?
